data_4303078
loop_
_publ_author_name
'Zhiyong Guo'
'Guanghua Li'
'Liang Zhou'
'Shenqqun Su'
'Yongqian Lei'
'Song Dang'
'Hongjie Zhang'

_publ_section_title
;
Magnesium-Based 3D Metal-Organic Framework Exhibiting Hydrogen-Sorption
Hysteresis
;
_journal_name_full 'Inorganic Chemistry'
_journal_page_first 8069
_journal_page_last 8071
_journal_paper_doi 10.1021/ic901056d
_journal_volume 48
_journal_year 2009
_chemical_formula_moiety 'C30 H22 Mg3 O16'
_chemical_formula_sum 'C30 H22 Mg3 O16'
_chemical_formula_weight 711.41
_chemical_melting_point ?
_chemical_name_systematic
; 
 ? 
;
_space_group_IT_number 148
_symmetry_cell_setting rhombohedral
_symmetry_space_group_name_Hall '-R 3'
_symmetry_space_group_name_H-M 'R -3 :H'
_atom_sites_solution_hydrogens geom
_atom_sites_solution_primary direct
_atom_sites_solution_secondary difmap
_audit_creation_method SHELXL-97
_cell_angle_alpha 90.00
_cell_angle_beta 90.00
_cell_angle_gamma 120.00
_cell_formula_units_Z 9
_cell_length_a 31.642(5)
_cell_length_b 31.642(5)
_cell_length_c 14.873(3)
_cell_measurement_reflns_used 7091
_cell_measurement_temperature 200(2)
_cell_measurement_theta_max 28.28
_cell_measurement_theta_min 1.29
_cell_volume 12896(4)
_computing_cell_refinement 'Bruker SMART'
_computing_data_collection 'Bruker SMART'
_computing_data_reduction 'Bruker SAINT'
_computing_molecular_graphics SHELXP-97
_computing_publication_material SHELXTL
_computing_structure_refinement 'SHELXL-97 (Sheldrick, 1997)'
_computing_structure_solution 'SHELXS-97 (Sheldrick, 1990)'
_diffrn_ambient_temperature 200(2)
_diffrn_detector_area_resol_mean 9.00cm
_diffrn_measured_fraction_theta_full 0.997
_diffrn_measured_fraction_theta_max 0.997
_diffrn_measurement_device_type 'CCD area detector'
_diffrn_measurement_method 'phi and omega scans'
_diffrn_radiation_monochromator graphite
_diffrn_radiation_source 'fine-focus sealed tube'
_diffrn_radiation_type MoK\a
_diffrn_radiation_wavelength 0.71073
_diffrn_reflns_av_R_equivalents 0.0537
_diffrn_reflns_av_sigmaI/netI 0.0586
_diffrn_reflns_limit_h_max 40
_diffrn_reflns_limit_h_min -39
_diffrn_reflns_limit_k_max 20
_diffrn_reflns_limit_k_min -42
_diffrn_reflns_limit_l_max 17
_diffrn_reflns_limit_l_min -19
_diffrn_reflns_number 27475
_diffrn_reflns_theta_full 28.28
_diffrn_reflns_theta_max 28.28
_diffrn_reflns_theta_min 1.29
_diffrn_standards_decay_% 0
_diffrn_standards_interval_count 0
_diffrn_standards_interval_time .
_diffrn_standards_number 0
_exptl_absorpt_coefficient_mu 0.096
_exptl_absorpt_correction_T_max 0.9804
_exptl_absorpt_correction_T_min 0.9656
_exptl_absorpt_correction_type empirical
_exptl_absorpt_process_details SADABS
_exptl_crystal_colour colourless
_exptl_crystal_density_diffrn 0.824
_exptl_crystal_density_meas ?
_exptl_crystal_density_method 'not measured'
_exptl_crystal_description block
_exptl_crystal_F_000 3294
_exptl_crystal_size_max 0.25
_exptl_crystal_size_mid 0.23
_exptl_crystal_size_min 0.22
_refine_diff_density_max 1.168
_refine_diff_density_min -0.298
_refine_diff_density_rms 0.060
_refine_ls_extinction_method none
_refine_ls_goodness_of_fit_ref 0.957
_refine_ls_hydrogen_treatment mixed
_refine_ls_matrix_type full
_refine_ls_number_parameters 256
_refine_ls_number_reflns 7091
_refine_ls_number_restraints 0
_refine_ls_restrained_S_all 0.957
_refine_ls_R_factor_all 0.0789
_refine_ls_R_factor_gt 0.0553
_refine_ls_shift/su_max 0.009
_refine_ls_shift/su_mean 0.000
_refine_ls_structure_factor_coef Fsqd
_refine_ls_weighting_details 'calc w=1/[\s^2^(Fo^2^)+(0.0912P)^2^+0.0000P] where P=(Fo^2^+2Fc^2^)/3'
_refine_ls_weighting_scheme calc
_refine_ls_wR_factor_gt 0.1479
_refine_ls_wR_factor_ref 0.1561
_reflns_number_gt 4499
_reflns_number_total 7091
_reflns_threshold_expression >2sigma(I)
_cod_data_source_file ic901056d_si_001.cif
_cod_data_source_block aaa
_cod_depositor_comments
;
The following automatic conversions were performed:
'_symmetry_cell_setting' value 'Rhombohedral' changed to 'rhombohedral'
according to '/home/saulius/struct/CIF-dictionaries/cif_core.dic'
dictionary named 'cif_core.dic' version 2.4.1 from 2010-06-29.

Automatic conversion script
Id: cif_fix_enum 1527 2010-12-29 10:47:43Z saulius 

The following automatic conversions were performed:

'_chemical_melting_point' value 'not measured' was changed to '?' -
the value is undefined or not given.

Automatic conversion script
Id: cif_fix_values 1646 2011-03-28 12:23:43Z adriana 

The following automatic conversions were performed:

'_exptl_crystal_density_meas' value 'none' was changed to '?' - the
value is perceived as not measured.

Automatic conversion script
Id: cif_fix_values 3008 2015-01-20 13:52:24Z robertas 
;
_cod_original_sg_symbol_H-M 'R -3'
_cod_database_code 4303078

loop_
_symmetry_equiv_pos_as_xyz
'x, y, z'
'-y, x-y, z'
'-x+y, -x, z'
'x+2/3, y+1/3, z+1/3'
'-y+2/3, x-y+1/3, z+1/3'
'-x+y+2/3, -x+1/3, z+1/3'
'x+1/3, y+2/3, z+2/3'
'-y+1/3, x-y+2/3, z+2/3'
'-x+y+1/3, -x+2/3, z+2/3'
'-x, -y, -z'
'y, -x+y, -z'
'x-y, x, -z'
'-x+2/3, -y+1/3, -z+1/3'
'y+2/3, -x+y+1/3, -z+1/3'
'x-y+2/3, x+1/3, -z+1/3'
'-x+1/3, -y+2/3, -z+2/3'
'y+1/3, -x+y+2/3, -z+2/3'
'x-y+1/3, x+2/3, -z+2/3'

loop_
_atom_site_label
_atom_site_type_symbol
_atom_site_fract_x
_atom_site_fract_y
_atom_site_fract_z
_atom_site_U_iso_or_equiv
_atom_site_adp_type
_atom_site_occupancy
_atom_site_symmetry_multiplicity
_atom_site_calc_flag
_atom_site_refinement_flags
_atom_site_disorder_assembly
_atom_site_disorder_group
Mg1 Mg 0.5000 0.5000 1.0000 0.01960(18) Uani 1 2 d S . .
Mg2 Mg 0.54448(2) 0.41473(2) 1.03098(4) 0.02567(16) Uani 1 1 d . . .
O1 O 0.56267(4) 0.49149(4) 1.01819(7) 0.0233(3) Uani 1 1 d . . .
O2 O 0.60781(5) 0.46280(5) 0.96320(10) 0.0385(3) Uani 1 1 d . . .
O3 O 0.77839(4) 0.64168(4) 0.76348(8) 0.0260(3) Uani 1 1 d . . .
O4 O 0.73345(6) 0.56035(5) 0.74988(11) 0.0555(5) Uani 1 1 d . . .
O5 O 0.68052(5) 0.79802(4) 1.22992(8) 0.0298(3) Uani 1 1 d . . .
O6 O 0.75904(6) 0.82035(7) 1.22642(13) 0.0691(6) Uani 1 1 d . . .
O7 O 0.58534(9) 0.42845(9) 1.14515(12) 0.0796(7) Uani 1 1 d . . .
O8 O 0.54557(10) 0.35121(8) 1.01447(16) 0.0853(7) Uani 1 1 d . . .
C1 C 0.63977(6) 0.54776(6) 0.95052(11) 0.0241(4) Uani 1 1 d . . .
C2 C 0.67296(6) 0.55214(6) 0.88524(12) 0.0244(4) Uani 1 1 d . . .
C3 C 0.71072(6) 0.59762(6) 0.86008(11) 0.0244(4) Uani 1 1 d . . .
C4 C 0.71626(6) 0.63874(6) 0.90391(12) 0.0270(4) Uani 1 1 d . . .
C5 C 0.68340(6) 0.63478(6) 0.97061(12) 0.0269(4) Uani 1 1 d . . .
C6 C 0.64405(6) 0.58907(6) 0.99133(12) 0.0260(4) Uani 1 1 d . . .
C7 C 0.60057(6) 0.49791(6) 0.97755(11) 0.0248(4) Uani 1 1 d . . .
C8 C 0.74388(6) 0.60067(7) 0.78486(12) 0.0273(4) Uani 1 1 d . . .
C9 C 0.69127(7) 0.67822(6) 1.02269(13) 0.0310(4) Uani 1 1 d . . .
C10 C 0.73747(8) 0.71161(9) 1.0512(2) 0.0590(8) Uani 1 1 d . . .
C11 C 0.74500(8) 0.74911(9) 1.1084(2) 0.0579(8) Uani 1 1 d . . .
C12 C 0.70653(7) 0.75439(7) 1.13766(13) 0.0327(4) Uani 1 1 d . . .
C13 C 0.66066(7) 0.72220(7) 1.10635(13) 0.0309(4) Uani 1 1 d . . .
C14 C 0.65292(7) 0.68448(7) 1.04895(13) 0.0316(4) Uani 1 1 d . . .
C15 C 0.71549(7) 0.79410(7) 1.20337(13) 0.0333(4) Uani 1 1 d . . .
H2 H 0.6668(11) 0.5239(11) 0.859(2) 0.080 Uiso 1 1 d . . .
H4 H 0.7447(10) 0.6718(11) 0.8840(18) 0.080 Uiso 1 1 d . . .
H6 H 0.6193(11) 0.5834(10) 1.0318(19) 0.080 Uiso 1 1 d . . .
H7A H 0.5841(10) 0.4424(10) 1.208(2) 0.080 Uiso 1 1 d . . .
H7B H 0.6064(10) 0.4133(10) 1.186(2) 0.080 Uiso 1 1 d . . .
H8A H 0.5506(11) 0.3297(11) 0.967(2) 0.080 Uiso 1 1 d . . .
H8B H 0.5061(11) 0.3196(11) 1.004(2) 0.080 Uiso 1 1 d . . .
H10 H 0.7605(11) 0.7109(11) 1.0218(19) 0.080 Uiso 1 1 d . . .
H11 H 0.7709(11) 0.7644(11) 1.134(2) 0.080 Uiso 1 1 d . . .
H13 H 0.6324(11) 0.7244(10) 1.1285(19) 0.080 Uiso 1 1 d . . .
H14 H 0.6311(11) 0.6698(11) 1.029(2) 0.080 Uiso 1 1 d . . .

loop_
_atom_site_aniso_label
_atom_site_aniso_U_11
_atom_site_aniso_U_22
_atom_site_aniso_U_33
_atom_site_aniso_U_23
_atom_site_aniso_U_13
_atom_site_aniso_U_12
Mg1 0.0199(4) 0.0168(4) 0.0179(4) -0.0015(3) 0.0002(3) 0.0060(3)
Mg2 0.0245(3) 0.0244(3) 0.0274(3) 0.0035(2) 0.0015(2) 0.0117(3)
O1 0.0183(6) 0.0248(6) 0.0218(6) -0.0023(5) 0.0000(5) 0.0070(5)
O2 0.0327(7) 0.0267(7) 0.0566(9) 0.0039(6) 0.0115(6) 0.0152(6)
O3 0.0224(6) 0.0289(7) 0.0261(6) 0.0044(5) 0.0075(5) 0.0124(5)
O4 0.0585(10) 0.0372(9) 0.0631(10) -0.0007(7) 0.0418(8) 0.0181(8)
O5 0.0402(8) 0.0299(7) 0.0257(6) -0.0048(5) -0.0009(5) 0.0224(6)
O6 0.0426(9) 0.0691(12) 0.1014(14) -0.0597(11) -0.0229(10) 0.0321(9)
O7 0.1149(18) 0.1196(18) 0.0392(10) -0.0046(10) -0.0236(10) 0.0848(16)
O8 0.138(2) 0.0506(11) 0.0874(15) 0.0199(11) 0.0328(14) 0.0622(14)
C1 0.0229(9) 0.0203(8) 0.0261(8) -0.0007(7) 0.0018(7) 0.0086(7)
C2 0.0221(9) 0.0226(9) 0.0267(9) -0.0050(7) 0.0015(7) 0.0099(7)
C3 0.0227(9) 0.0241(9) 0.0266(9) -0.0003(7) 0.0059(7) 0.0118(7)
C4 0.0217(9) 0.0224(9) 0.0322(9) -0.0018(7) 0.0068(7) 0.0076(7)
C5 0.0217(9) 0.0255(9) 0.0296(9) -0.0043(7) 0.0066(7) 0.0088(7)
C6 0.0216(9) 0.0274(9) 0.0252(9) -0.0032(7) 0.0051(7) 0.0094(8)
C7 0.0211(9) 0.0234(9) 0.0276(9) 0.0002(7) 0.0005(7) 0.0095(7)
C8 0.0271(9) 0.0301(10) 0.0261(9) 0.0016(7) 0.0083(7) 0.0154(8)
C9 0.0274(10) 0.0238(9) 0.0372(10) -0.0055(8) 0.0092(8) 0.0094(8)
C10 0.0248(11) 0.0517(14) 0.095(2) -0.0422(14) 0.0048(12) 0.0152(10)
C11 0.0261(11) 0.0437(14) 0.096(2) -0.0376(13) -0.0035(12) 0.0118(10)
C12 0.0336(10) 0.0296(10) 0.0372(10) -0.0110(8) 0.0011(8) 0.0173(9)
C13 0.0322(10) 0.0337(10) 0.0308(10) -0.0067(8) 0.0030(8) 0.0193(9)
C14 0.0249(10) 0.0326(11) 0.0321(10) -0.0094(8) 0.0024(8) 0.0106(8)
C15 0.0371(11) 0.0331(10) 0.0350(10) -0.0105(8) -0.0028(8) 0.0214(9)

loop_
_atom_type_symbol
_atom_type_description
_atom_type_scat_dispersion_real
_atom_type_scat_dispersion_imag
_atom_type_scat_source
C C 0.0033 0.0016 'International Tables Vol C Tables 4.2.6.8 and 6.1.1.4'
H H 0.0000 0.0000 'International Tables Vol C Tables 4.2.6.8 and 6.1.1.4'
O O 0.0106 0.0060 'International Tables Vol C Tables 4.2.6.8 and 6.1.1.4'
Mg Mg 0.0486 0.0363 'International Tables Vol C Tables 4.2.6.8 and 6.1.1.4'

loop_
_geom_angle_atom_site_label_1
_geom_angle_atom_site_label_2
_geom_angle_atom_site_label_3
_geom_angle
_geom_angle_site_symmetry_1
_geom_angle_site_symmetry_3
_geom_angle_publ_flag
O5 Mg1 O5 180.00(7) 8_654 14_457 ?
O5 Mg1 O3 92.12(5) 8_654 6_565 ?
O5 Mg1 O3 87.88(5) 14_457 6_565 ?
O5 Mg1 O3 87.88(5) 8_654 18_546 ?
O5 Mg1 O3 92.12(5) 14_457 18_546 ?
O3 Mg1 O3 180.00(6) 6_565 18_546 ?
O5 Mg1 O1 89.86(5) 8_654 10_667 ?
O5 Mg1 O1 90.14(5) 14_457 10_667 ?
O3 Mg1 O1 92.62(4) 6_565 10_667 ?
O3 Mg1 O1 87.38(4) 18_546 10_667 ?
O5 Mg1 O1 90.14(5) 8_654 . ?
O5 Mg1 O1 89.86(5) 14_457 . ?
O3 Mg1 O1 87.38(4) 6_565 . ?
O3 Mg1 O1 92.62(4) 18_546 . ?
O1 Mg1 O1 180.0 10_667 . ?
O5 Mg1 Mg2 67.25(4) 8_654 10_667 ?
O5 Mg1 Mg2 112.75(4) 14_457 10_667 ?
O3 Mg1 Mg2 69.67(3) 6_565 10_667 ?
O3 Mg1 Mg2 110.33(3) 18_546 10_667 ?
O1 Mg1 Mg2 33.72(3) 10_667 10_667 ?
O1 Mg1 Mg2 146.28(3) . 10_667 ?
O5 Mg1 Mg2 112.75(4) 8_654 . ?
O5 Mg1 Mg2 67.25(4) 14_457 . ?
O3 Mg1 Mg2 110.33(3) 6_565 . ?
O3 Mg1 Mg2 69.67(3) 18_546 . ?
O1 Mg1 Mg2 146.28(3) 10_667 . ?
O1 Mg1 Mg2 33.72(3) . . ?
Mg2 Mg1 Mg2 180.0 10_667 . ?
O6 Mg2 O4 93.49(9) 14_457 18_546 ?
O6 Mg2 O8 102.71(9) 14_457 . ?
O4 Mg2 O8 88.55(9) 18_546 . ?
O6 Mg2 O7 88.61(10) 14_457 . ?
O4 Mg2 O7 177.31(8) 18_546 . ?
O8 Mg2 O7 89.36(10) . . ?
O6 Mg2 O2 156.81(7) 14_457 . ?
O4 Mg2 O2 90.35(7) 18_546 . ?
O8 Mg2 O2 100.25(8) . . ?
O7 Mg2 O2 88.37(8) . . ?
O6 Mg2 O1 95.50(6) 14_457 . ?
O4 Mg2 O1 88.68(6) 18_546 . ?
O8 Mg2 O1 161.72(8) . . ?
O7 Mg2 O1 92.79(8) . . ?
O2 Mg2 O1 61.70(5) . . ?
O6 Mg2 C7 126.21(7) 14_457 . ?
O4 Mg2 C7 90.12(7) 18_546 . ?
O8 Mg2 C7 131.05(9) . . ?
O7 Mg2 C7 89.99(8) . . ?
O2 Mg2 C7 30.82(5) . . ?
O1 Mg2 C7 30.89(5) . . ?
O6 Mg2 Mg1 70.92(5) 14_457 . ?
O4 Mg2 Mg1 69.68(4) 18_546 . ?
O8 Mg2 Mg1 156.44(9) . . ?
O7 Mg2 Mg1 112.65(7) . . ?
O2 Mg2 Mg1 89.13(4) . . ?
O1 Mg2 Mg1 32.71(3) . . ?
C7 Mg2 Mg1 60.36(4) . . ?
C7 O1 Mg1 141.27(11) . . ?
C7 O1 Mg2 85.56(10) . . ?
Mg1 O1 Mg2 113.57(5) . . ?
C7 O2 Mg2 91.69(11) . . ?
C8 O3 Mg1 134.41(11) . 8_654 ?
C8 O4 Mg2 137.32(13) . 17_556 ?
C15 O5 Mg1 136.98(12) . 6_565 ?
C15 O6 Mg2 136.82(14) . 15_557 ?
Mg2 O7 H7A 133.0(16) . . ?
Mg2 O7 H7B 140.7(14) . . ?
H7A O7 H7B 82(2) . . ?
Mg2 O8 H8A 143.7(16) . . ?
Mg2 O8 H8B 109.1(15) . . ?
H8A O8 H8B 78(2) . . ?
C6 C1 C2 120.09(16) . . ?
C6 C1 C7 121.08(15) . . ?
C2 C1 C7 118.80(15) . . ?
C3 C2 C1 120.67(16) . . ?
C3 C2 H2 124.1(19) . . ?
C1 C2 H2 115.1(19) . . ?
C2 C3 C4 119.13(15) . . ?
C2 C3 C8 118.64(15) . . ?
C4 C3 C8 122.22(16) . . ?
C3 C4 C5 120.72(16) . . ?
C3 C4 H4 117.1(15) . . ?
C5 C4 H4 122.2(15) . . ?
C6 C5 C4 119.32(16) . . ?
C6 C5 C9 119.66(15) . . ?
C4 C5 C9 120.95(16) . . ?
C1 C6 C5 119.88(16) . . ?
C1 C6 H6 115.2(18) . . ?
C5 C6 H6 124.9(18) . . ?
O2 C7 O1 120.99(16) . . ?
O2 C7 C1 117.68(15) . . ?
O1 C7 C1 121.20(15) . . ?
O2 C7 Mg2 57.49(9) . . ?
O1 C7 Mg2 63.54(9) . . ?
C1 C7 Mg2 172.64(12) . . ?
O3 C8 O4 126.69(16) . . ?
O3 C8 C3 118.39(15) . . ?
O4 C8 C3 114.92(16) . . ?
C10 C9 C14 118.43(17) . . ?
C10 C9 C5 119.58(17) . . ?
C14 C9 C5 121.84(16) . . ?
C9 C10 C11 120.72(19) . . ?
C9 C10 H10 114(2) . . ?
C11 C10 H10 124(2) . . ?
C12 C11 C10 121.0(2) . . ?
C12 C11 H11 118(2) . . ?
C10 C11 H11 119(2) . . ?
C13 C12 C11 118.21(18) . . ?
C13 C12 C15 121.92(17) . . ?
C11 C12 C15 119.86(18) . . ?
C12 C13 C14 120.95(17) . . ?
C12 C13 H13 119.6(16) . . ?
C14 C13 H13 119.3(17) . . ?
C9 C14 C13 120.56(17) . . ?
C9 C14 H14 116(3) . . ?
C13 C14 H14 123(3) . . ?
O5 C15 O6 126.13(17) . . ?
O5 C15 C12 119.13(17) . . ?
O6 C15 C12 114.74(17) . . ?

loop_
_geom_bond_atom_site_label_1
_geom_bond_atom_site_label_2
_geom_bond_distance
_geom_bond_site_symmetry_2
_geom_bond_publ_flag
Mg1 O5 2.0728(12) 8_654 ?
Mg1 O5 2.0728(12) 14_457 ?
Mg1 O3 2.0847(11) 6_565 ?
Mg1 O3 2.0847(11) 18_546 ?
Mg1 O1 2.1476(12) 10_667 ?
Mg1 O1 2.1476(12) . ?
Mg1 Mg2 3.6428(8) 10_667 ?
Mg1 Mg2 3.6428(8) . ?
Mg2 O6 1.9570(16) 14_457 ?
Mg2 O4 1.9978(15) 18_546 ?
Mg2 O8 2.0422(19) . ?
Mg2 O7 2.0450(19) . ?
Mg2 O2 2.0729(15) . ?
Mg2 O1 2.2063(13) . ?
Mg2 C7 2.4570(18) . ?
O1 C7 1.265(2) . ?
O2 C7 1.259(2) . ?
O3 C8 1.249(2) . ?
O3 Mg1 2.0847(11) 8_654 ?
O4 C8 1.259(2) . ?
O4 Mg2 1.9979(15) 17_556 ?
O5 C15 1.238(2) . ?
O5 Mg1 2.0729(12) 6_565 ?
O6 C15 1.250(2) . ?
O6 Mg2 1.9570(16) 15_557 ?
O7 H7A 1.05(3) . ?
O7 H7B 1.16(3) . ?
O8 H8A 1.05(3) . ?
O8 H8B 1.16(3) . ?
C1 C6 1.385(2) . ?
C1 C2 1.385(2) . ?
C1 C7 1.494(2) . ?
C2 C3 1.385(2) . ?
C2 H2 0.90(3) . ?
C3 C4 1.386(2) . ?
C3 C8 1.504(2) . ?
C4 C5 1.397(2) . ?
C4 H4 1.02(3) . ?
C5 C6 1.392(2) . ?
C5 C9 1.486(2) . ?
C6 H6 0.93(3) . ?
C9 C10 1.374(3) . ?
C9 C14 1.380(3) . ?
C10 C11 1.381(3) . ?
C10 H10 0.86(3) . ?
C11 C12 1.379(3) . ?
C11 H11 0.81(3) . ?
C12 C13 1.372(3) . ?
C12 C15 1.503(2) . ?
C13 C14 1.386(3) . ?
C13 H13 0.99(3) . ?
C14 H14 0.68(3) . ?
